data_4028371
loop_
_publ_author_name
'Wei Wang'
'Wen-Jie Zhang'
'Lei Wang'
'Ching Kheng Quah'
'Hoong-Kun Fun'
'Jian-Hua Xu'
'Yan Zhang'

_publ_section_title
;
 Photoinduced Reactions of para-Quinones with Bicyclopropylidene Leading
 to Diverse Polycyclic Compounds with Spirocyclopropanes
;
_journal_name_full 'Journal of Organic Chemistry'
_journal_page_first 6211
_journal_page_last 6222
_journal_paper_doi 10.1021/jo4008767
_journal_volume 78
_journal_year 2013
_chemical_formula_moiety 'C16 H14 O2'
_chemical_formula_sum 'C16 H14 O2'
_chemical_formula_weight 238.27
_chemical_name_systematic
; 
 ? 
;
_space_group_IT_number 14
_symmetry_cell_setting monoclinic
_symmetry_space_group_name_Hall '-P 2ybc'
_symmetry_space_group_name_H-M 'P 1 21/c 1'
_atom_sites_solution_hydrogens geom
_atom_sites_solution_primary direct
_atom_sites_solution_secondary difmap
_audit_creation_method SHELXL-97
_cell_angle_alpha 90.00
_cell_angle_beta 124.220(3)
_cell_angle_gamma 90.00
_cell_formula_units_Z 4
_cell_length_a 7.4703(4)
_cell_length_b 20.2714(11)
_cell_length_c 9.2951(4)
_cell_measurement_reflns_used 9899
_cell_measurement_temperature 100(1)
_cell_measurement_theta_max 30.19
_cell_measurement_theta_min 2.27
_cell_volume 1163.91(11)
_computing_cell_refinement 'SAINT (Bruker, 2009)'
_computing_data_collection 'APEX2 (Bruker, 2009)'
_computing_data_reduction SAINT
_computing_molecular_graphics SHELXTL
_computing_publication_material 'SHELXTL and PLATON (Spek, 2009)'
_computing_structure_refinement SHELXTL
_computing_structure_solution 'SHELXTL (Sheldrick, 2008)'
_diffrn_ambient_temperature 100
_diffrn_measured_fraction_theta_full 0.987
_diffrn_measured_fraction_theta_max 0.987
_diffrn_measurement_device_type
;
Bruker SMART APEX II DUO CCD area-detector diffractometer 
;
_diffrn_measurement_method '\f and \w scans'
_diffrn_radiation_monochromator graphite
_diffrn_radiation_source 'fine-focus sealed tube'
_diffrn_radiation_type MoK\a
_diffrn_radiation_wavelength 0.71073
_diffrn_reflns_av_R_equivalents 0.0276
_diffrn_reflns_av_sigmaI/netI 0.0271
_diffrn_reflns_limit_h_max 10
_diffrn_reflns_limit_h_min -11
_diffrn_reflns_limit_k_max 30
_diffrn_reflns_limit_k_min -30
_diffrn_reflns_limit_l_max 11
_diffrn_reflns_limit_l_min -14
_diffrn_reflns_number 16194
_diffrn_reflns_theta_full 32.67
_diffrn_reflns_theta_max 32.67
_diffrn_reflns_theta_min 2.83
_diffrn_standards_number 0
_exptl_absorpt_coefficient_mu 0.089
_exptl_absorpt_correction_T_max 0.9871
_exptl_absorpt_correction_T_min 0.9611
_exptl_absorpt_correction_type multi-scan
_exptl_absorpt_process_details '(<i>SADABS</i>; Bruker, 2009)'
_exptl_crystal_colour colourless
_exptl_crystal_density_diffrn 1.360
_exptl_crystal_description block
_exptl_crystal_F_000 504
_exptl_crystal_size_max 0.396
_exptl_crystal_size_mid 0.271
_exptl_crystal_size_min 0.177
_refine_diff_density_max 0.530
_refine_diff_density_min -0.278
_refine_diff_density_rms 0.071
_refine_ls_extinction_method none
_refine_ls_goodness_of_fit_ref 1.057
_refine_ls_hydrogen_treatment constr
_refine_ls_matrix_type full
_refine_ls_number_parameters 163
_refine_ls_number_reflns 4222
_refine_ls_number_restraints 0
_refine_ls_restrained_S_all 1.057
_refine_ls_R_factor_all 0.0474
_refine_ls_R_factor_gt 0.0405
_refine_ls_shift/su_max 0.001
_refine_ls_shift/su_mean 0.001
_refine_ls_structure_factor_coef Fsqd
_refine_ls_weighting_details 'calc w=1/[\s^2^(Fo^2^)+(0.0769P)^2^+0.1644P] where P=(Fo^2^+2Fc^2^)/3'
_refine_ls_weighting_scheme calc
_refine_ls_wR_factor_gt 0.1183
_refine_ls_wR_factor_ref 0.1250
_reflns_number_gt 3602
_reflns_number_total 4222
_reflns_threshold_expression I>2\s(I)
_cod_data_source_file jo4008767_si_002_2.cif
_cod_data_source_block Compound_6a
_cod_original_cell_volume 1163.91(10)
_cod_original_sg_symbol_H-M 'P 21/c'
_cod_database_code 4028371

loop_
_symmetry_equiv_pos_as_xyz
'x, y, z'
'-x, y+1/2, -z+1/2'
'-x, -y, -z'
'x, -y-1/2, z-1/2'

loop_
_atom_site_label
_atom_site_type_symbol
_atom_site_fract_x
_atom_site_fract_y
_atom_site_fract_z
_atom_site_U_iso_or_equiv
_atom_site_adp_type
_atom_site_occupancy
_atom_site_symmetry_multiplicity
_atom_site_calc_flag
_atom_site_refinement_flags
O1 O 0.26551(10) -0.00664(3) 0.48128(8) 0.02183(15) Uani 1 1 d .
O2 O 0.93793(10) -0.15687(3) 0.96439(9) 0.02247(16) Uani 1 1 d .
C1 C 0.41788(12) -0.11351(4) 0.54474(10) 0.01325(15) Uani 1 1 d .
H1A H 0.4039 -0.1161 0.4314 0.016 Uiso 1 1 calc R
C2 C 0.40499(12) -0.04367(4) 0.59187(10) 0.01364(15) Uani 1 1 d .
C3 C 0.55638(12) -0.02101(4) 0.77455(10) 0.01188(14) Uani 1 1 d .
C4 C 0.52592(13) 0.04179(4) 0.81967(10) 0.01488(15) Uani 1 1 d .
H4A H 0.4111 0.0689 0.7341 0.018 Uiso 1 1 calc R
C5 C 0.66257(13) 0.06473(4) 0.98868(11) 0.01614(16) Uani 1 1 d .
H5A H 0.6404 0.1073 1.0187 0.019 Uiso 1 1 calc R
C6 C 0.83245(13) 0.02543(4) 1.11467(10) 0.01550(16) Uani 1 1 d .
H6A H 0.9249 0.0411 1.2306 0.019 Uiso 1 1 calc R
C7 C 0.86659(12) -0.03641(4) 1.07111(10) 0.01394(15) Uani 1 1 d .
H7A H 0.9840 -0.0627 1.1569 0.017 Uiso 1 1 calc R
C8 C 0.72902(11) -0.06035(4) 0.90144(9) 0.01159(14) Uani 1 1 d .
C9 C 0.77352(12) -0.12614(4) 0.85837(10) 0.01353(15) Uani 1 1 d .
C10 C 0.60728(12) -0.15698(4) 0.68711(10) 0.01305(15) Uani 1 1 d .
H10A H 0.6760 -0.1830 0.6390 0.016 Uiso 1 1 calc R
C11 C 0.44095(12) -0.19884(4) 0.69728(10) 0.01234(14) Uani 1 1 d .
C12 C 0.46462(14) -0.22144(4) 0.86114(11) 0.01751(16) Uani 1 1 d .
H12A H 0.3368 -0.2178 0.8671 0.021 Uiso 1 1 calc R
H12B H 0.6058 -0.2142 0.9728 0.021 Uiso 1 1 calc R
C13 C 0.45555(13) -0.27117(4) 0.73555(11) 0.01664(16) Uani 1 1 d .
H13A H 0.5912 -0.2943 0.7708 0.020 Uiso 1 1 calc R
H13B H 0.3223 -0.2979 0.6651 0.020 Uiso 1 1 calc R
C14 C 0.25603(12) -0.16004(4) 0.54874(10) 0.01322(15) Uani 1 1 d .
C15 C 0.04330(13) -0.14177(5) 0.51944(13) 0.02097(18) Uani 1 1 d .
H15A H -0.0103 -0.0962 0.4806 0.025 Uiso 1 1 calc R
H15B H 0.0068 -0.1615 0.5973 0.025 Uiso 1 1 calc R
C16 C 0.05117(14) -0.18715(4) 0.39312(11) 0.01970(18) Uani 1 1 d .
H16A H 0.0194 -0.2345 0.3941 0.024 Uiso 1 1 calc R
H16B H 0.0023 -0.1692 0.2774 0.024 Uiso 1 1 calc R

loop_
_atom_site_aniso_label
_atom_site_aniso_U_11
_atom_site_aniso_U_22
_atom_site_aniso_U_33
_atom_site_aniso_U_23
_atom_site_aniso_U_13
_atom_site_aniso_U_12
O1 0.0195(3) 0.0159(3) 0.0159(3) 0.0035(2) 0.0014(2) 0.0014(2)
O2 0.0144(3) 0.0158(3) 0.0241(3) -0.0020(2) 0.0028(2) 0.0043(2)
C1 0.0148(3) 0.0118(3) 0.0112(3) -0.0001(2) 0.0062(3) -0.0024(2)
C2 0.0130(3) 0.0122(3) 0.0121(3) 0.0015(2) 0.0049(3) -0.0020(2)
C3 0.0118(3) 0.0104(3) 0.0118(3) 0.0009(2) 0.0056(2) -0.0009(2)
C4 0.0150(3) 0.0110(3) 0.0165(3) 0.0013(3) 0.0075(3) 0.0006(2)
C5 0.0186(3) 0.0118(3) 0.0186(3) -0.0018(3) 0.0108(3) -0.0004(3)
C6 0.0169(3) 0.0147(4) 0.0135(3) -0.0025(3) 0.0078(3) -0.0026(3)
C7 0.0132(3) 0.0135(3) 0.0121(3) 0.0001(2) 0.0054(3) -0.0008(2)
C8 0.0111(3) 0.0107(3) 0.0118(3) 0.0003(2) 0.0058(2) -0.0005(2)
C9 0.0110(3) 0.0115(3) 0.0157(3) -0.0004(2) 0.0060(3) -0.0003(2)
C10 0.0131(3) 0.0116(3) 0.0136(3) -0.0019(2) 0.0070(3) -0.0012(2)
C11 0.0131(3) 0.0108(3) 0.0117(3) 0.0000(2) 0.0061(2) -0.0012(2)
C12 0.0224(4) 0.0160(4) 0.0137(3) 0.0007(3) 0.0099(3) -0.0018(3)
C13 0.0193(3) 0.0109(3) 0.0168(3) 0.0002(3) 0.0083(3) -0.0009(3)
C14 0.0120(3) 0.0120(3) 0.0129(3) 0.0002(2) 0.0053(3) -0.0014(2)
C15 0.0140(3) 0.0189(4) 0.0276(4) 0.0018(3) 0.0102(3) 0.0008(3)
C16 0.0150(3) 0.0155(4) 0.0180(4) 0.0001(3) 0.0028(3) -0.0038(3)

loop_
_atom_type_symbol
_atom_type_description
_atom_type_scat_dispersion_real
_atom_type_scat_dispersion_imag
_atom_type_scat_source
C C 0.0033 0.0016 'International Tables Vol C Tables 4.2.6.8 and 6.1.1.4'
H H 0.0000 0.0000 'International Tables Vol C Tables 4.2.6.8 and 6.1.1.4'
O O 0.0106 0.0060 'International Tables Vol C Tables 4.2.6.8 and 6.1.1.4'

loop_
_geom_angle_atom_site_label_1
_geom_angle_atom_site_label_2
_geom_angle_atom_site_label_3
_geom_angle
C2 C1 C14 112.82(7)
C2 C1 C10 117.55(6)
C14 C1 C10 89.06(6)
C2 C1 H1A 111.8
C14 C1 H1A 111.8
C10 C1 H1A 111.8
O1 C2 C3 120.68(8)
O1 C2 C1 119.80(7)
C3 C2 C1 119.47(6)
C4 C3 C8 119.45(7)
C4 C3 C2 118.42(7)
C8 C3 C2 122.13(7)
C5 C4 C3 120.32(7)
C5 C4 H4A 119.8
C3 C4 H4A 119.8
C4 C5 C6 120.15(7)
C4 C5 H5A 119.9
C6 C5 H5A 119.9
C7 C6 C5 120.13(7)
C7 C6 H6A 119.9
C5 C6 H6A 119.9
C6 C7 C8 120.31(7)
C6 C7 H7A 119.8
C8 C7 H7A 119.8
C7 C8 C3 119.63(7)
C7 C8 C9 118.84(7)
C3 C8 C9 121.50(7)
O2 C9 C8 120.98(7)
O2 C9 C10 119.92(7)
C8 C9 C10 118.97(6)
C9 C10 C11 112.17(7)
C9 C10 C1 118.77(7)
C11 C10 C1 89.15(6)
C9 C10 H10A 111.6
C11 C10 H10A 111.6
C1 C10 H10A 111.6
C13 C11 C12 60.63(6)
C13 C11 C14 129.26(7)
C12 C11 C14 127.60(7)
C13 C11 C10 126.59(7)
C12 C11 C10 125.94(6)
C14 C11 C10 90.66(6)
C11 C12 C13 59.54(5)
C11 C12 H12A 117.8
C13 C12 H12A 117.8
C11 C12 H12B 117.8
C13 C12 H12B 117.8
H12A C12 H12B 115.0
C11 C13 C12 59.83(5)
C11 C13 H13A 117.8
C12 C13 H13A 117.8
C11 C13 H13B 117.8
C12 C13 H13B 117.8
H13A C13 H13B 114.9
C16 C14 C15 60.85(6)
C16 C14 C11 127.08(7)
C15 C14 C11 128.65(7)
C16 C14 C1 125.92(7)
C15 C14 C1 127.33(7)
C11 C14 C1 90.80(6)
C14 C15 C16 59.54(6)
C14 C15 H15A 117.8
C16 C15 H15A 117.8
C14 C15 H15B 117.8
C16 C15 H15B 117.8
H15A C15 H15B 115.0
C14 C16 C15 59.61(6)
C14 C16 H16A 117.8
C15 C16 H16A 117.8
C14 C16 H16B 117.8
C15 C16 H16B 117.8
H16A C16 H16B 114.9

loop_
_geom_bond_atom_site_label_1
_geom_bond_atom_site_label_2
_geom_bond_distance
O1 C2 1.2253(10)
O2 C9 1.2273(9)
C1 C2 1.5010(12)
C1 C14 1.5503(11)
C1 C10 1.5567(11)
C1 H1A 1.0000
C2 C3 1.4878(11)
C3 C4 1.3985(11)
C3 C8 1.4069(10)
C4 C5 1.3865(11)
C4 H4A 0.9500
C5 C6 1.3947(11)
C5 H5A 0.9500
C6 C7 1.3844(12)
C6 H6A 0.9500
C7 C8 1.3986(10)
C7 H7A 0.9500
C8 C9 1.4829(11)
C9 C10 1.4978(11)
C10 C11 1.5508(11)
C10 H10A 1.0000
C11 C13 1.4982(11)
C11 C12 1.5027(11)
C11 C14 1.5126(11)
C12 C13 1.5147(12)
C12 H12A 0.9900
C12 H12B 0.9900
C13 H13A 0.9900
C13 H13B 0.9900
C14 C16 1.4989(11)
C14 C15 1.5000(12)
C15 C16 1.5186(14)
C15 H15A 0.9900
C15 H15B 0.9900
C16 H16A 0.9900
C16 H16B 0.9900

loop_
_geom_torsion_atom_site_label_1
_geom_torsion_atom_site_label_2
_geom_torsion_atom_site_label_3
_geom_torsion_atom_site_label_4
_geom_torsion
C14 C1 C2 O1 -82.34(9)
C10 C1 C2 O1 176.16(8)
C14 C1 C2 C3 95.16(8)
C10 C1 C2 C3 -6.34(11)
O1 C2 C3 C4 4.47(12)
C1 C2 C3 C4 -173.01(7)
O1 C2 C3 C8 -174.83(8)
C1 C2 C3 C8 7.69(11)
C8 C3 C4 C5 -1.01(12)
C2 C3 C4 C5 179.66(7)
C3 C4 C5 C6 0.45(13)
C4 C5 C6 C7 0.61(13)
C5 C6 C7 C8 -1.08(12)
C6 C7 C8 C3 0.51(12)
C6 C7 C8 C9 178.56(7)
C4 C3 C8 C7 0.54(11)
C2 C3 C8 C7 179.84(7)
C4 C3 C8 C9 -177.47(7)
C2 C3 C8 C9 1.83(11)
C7 C8 C9 O2 -6.26(12)
C3 C8 C9 O2 171.76(8)
C7 C8 C9 C10 169.66(7)
C3 C8 C9 C10 -12.32(11)
O2 C9 C10 C11 87.10(10)
C8 C9 C10 C11 -88.86(9)
O2 C9 C10 C1 -171.04(8)
C8 C9 C10 C1 13.00(11)
C2 C1 C10 C9 -3.83(11)
C14 C1 C10 C9 -119.23(7)
C2 C1 C10 C11 111.16(7)
C14 C1 C10 C11 -4.23(6)
C9 C10 C11 C13 -91.92(9)
C1 C10 C11 C13 147.17(8)
C9 C10 C11 C12 -14.40(11)
C1 C10 C11 C12 -135.31(8)
C9 C10 C11 C14 125.26(7)
C1 C10 C11 C14 4.34(6)
C14 C11 C12 C13 118.89(9)
C10 C11 C12 C13 -115.91(9)
C14 C11 C13 C12 -116.38(10)
C10 C11 C13 C12 114.90(8)
C13 C11 C14 C16 -7.32(14)
C12 C11 C14 C16 -87.53(11)
C10 C11 C14 C16 133.89(9)
C13 C11 C14 C15 72.46(12)
C12 C11 C14 C15 -7.75(13)
C10 C11 C14 C15 -146.33(8)
C13 C11 C14 C1 -145.56(9)
C12 C11 C14 C1 134.22(8)
C10 C11 C14 C1 -4.36(6)
C2 C1 C14 C16 105.68(9)
C10 C1 C14 C16 -134.66(8)
C2 C1 C14 C15 27.45(11)
C10 C1 C14 C15 147.12(8)
C2 C1 C14 C11 -115.32(7)
C10 C1 C14 C11 4.34(6)
C11 C14 C15 C16 -115.97(9)
C1 C14 C15 C16 114.80(9)
C11 C14 C16 C15 118.36(9)
C1 C14 C16 C15 -116.96(9)
